data_4028016
loop_
_publ_author_name
'Pavle Mocilac'
'John F. Gallagher'

_publ_contact_author_address
;
School of Chemical Sciences,
Dublin City University, Dublin 9, Ireland
;
_publ_contact_author_email john.gallagher@dcu.ie
_publ_contact_author_fax '353 1 7005503'
_publ_contact_author_name
;
Dr. John F. Gallagher
;
_publ_contact_author_phone '353 1 7005114'
_publ_section_title
;
 Trezimides and Tennimides: New Imide-Based Macrocycles
;
_journal_name_full 'Journal of Organic Chemistry'
_journal_page_first 2355
_journal_page_last 2361
_journal_paper_doi 10.1021/jo302448h
_journal_volume 78
_journal_year 2013
_chemical_formula_moiety 'C48 H28 N12 O8'
_chemical_formula_sum 'C48 H28 N12 O8'
_chemical_formula_weight 900.82
_chemical_name_common (26IO)4
_chemical_name_systematic ' ? '
_space_group_IT_number 114
_symmetry_cell_setting tetragonal
_symmetry_space_group_name_Hall 'P -4 2n'
_symmetry_space_group_name_H-M 'P -4 21 c'
_atom_sites_solution_hydrogens geom
_atom_sites_solution_primary direct
_atom_sites_solution_secondary difmap
_audit_creation_method SHELXL-97
_cell_angle_alpha 90.00
_cell_angle_beta 90.00
_cell_angle_gamma 90.00
_cell_formula_units_Z 4
_cell_length_a 15.9127(3)
_cell_length_b 15.9127(3)
_cell_length_c 19.3896(5)
_cell_measurement_reflns_used 9940
_cell_measurement_temperature 294(2)
_cell_measurement_theta_max 63.20
_cell_measurement_theta_min 2.77
_cell_volume 4909.72(18)
_computing_cell_refinement
;
CrysAlisPro, Agilent Technologies,
Version 1.171.34.49 (release 20-01-2011 CrysAlis171 .NET)
(compiled Jan 20 2011,15:58:25)
;
_computing_data_collection
;
CrysAlisPro, Agilent Technologies,
Version 1.171.34.49 (release 20-01-2011 CrysAlis171 .NET)
(compiled Jan 20 2011,15:58:25)
;
_computing_data_reduction
;
CrysAlisPro, Agilent Technologies,
Version 1.171.34.49 (release 20-01-2011 CrysAlis171 .NET)
(compiled Jan 20 2011,15:58:25)
;
_computing_molecular_graphics 'PLATON (Spek, 2009)'
_computing_publication_material SHELXL97
_computing_structure_refinement 'SHELXL97 (Sheldrick, 2008) and SORTX (McArdle, 1995)'
_computing_structure_solution 'SHELXS97 (Sheldrick, 2008)'
_diffrn_ambient_temperature 294(2)
_diffrn_measured_fraction_theta_full 0.998
_diffrn_measured_fraction_theta_max 0.998
_diffrn_measurement_device 'Sapphire3, Gemini Ultra'
_diffrn_measurement_method '\w scans'
_diffrn_radiation_monochromator graphite
_diffrn_radiation_source 'fine-focus sealed tube'
_diffrn_radiation_type CuK\a
_diffrn_radiation_wavelength 1.54184
_diffrn_reflns_av_R_equivalents 0.0000
_diffrn_reflns_av_sigmaI/netI 0.0221
_diffrn_reflns_limit_h_max 13
_diffrn_reflns_limit_h_min -12
_diffrn_reflns_limit_k_max 18
_diffrn_reflns_limit_k_min -18
_diffrn_reflns_limit_l_max 22
_diffrn_reflns_limit_l_min -22
_diffrn_reflns_number 3992
_diffrn_reflns_theta_full 63.29
_diffrn_reflns_theta_max 63.29
_diffrn_reflns_theta_min 3.59
_diffrn_standards_decay_% 1
_diffrn_standards_interval_time 60
_diffrn_standards_number 29087
_exptl_absorpt_coefficient_mu 0.720
_exptl_absorpt_correction_T_max 0.9513
_exptl_absorpt_correction_T_min 0.8183
_exptl_absorpt_correction_type analytical
_exptl_absorpt_process_details '(ABSFAC, Clark and Reid, 1998)'
_exptl_crystal_colour Colourless
_exptl_crystal_density_diffrn 1.219
_exptl_crystal_description Plate
_exptl_crystal_F_000 1856
_exptl_crystal_size_max 0.29
_exptl_crystal_size_mid 0.10
_exptl_crystal_size_min 0.07
_refine_diff_density_max 0.158
_refine_diff_density_min -0.122
_refine_diff_density_rms 0.034
_refine_ls_abs_structure_details 'Flack, 1983)'
_refine_ls_abs_structure_Flack 0.2(3)
_refine_ls_extinction_method none
_refine_ls_goodness_of_fit_ref 1.023
_refine_ls_hydrogen_treatment constr
_refine_ls_matrix_type full
_refine_ls_number_parameters 307
_refine_ls_number_reflns 3992
_refine_ls_number_restraints 0
_refine_ls_restrained_S_all 1.023
_refine_ls_R_factor_all 0.0460
_refine_ls_R_factor_gt 0.0422
_refine_ls_shift/su_max 0.000
_refine_ls_shift/su_mean 0.000
_refine_ls_structure_factor_coef Fsqd
_refine_ls_weighting_details 'w=1/[\s^2^(Fo^2^)+(0.0722P)^2^+0.4368P] where P=(Fo^2^+2Fc^2^)/3'
_refine_ls_weighting_scheme calc
_refine_ls_wR_factor_gt 0.1135
_refine_ls_wR_factor_ref 0.1164
_reflns_number_gt 3650
_reflns_number_total 3992
_reflns_threshold_expression I>2\s(I)
_cod_data_source_file jo302448h_si_002_1.cif
_cod_data_source_block 11-104-[(26IO)4_SQ]
_cod_original_cell_volume 4909.7(2)
_cod_database_code 4028016

loop_
_symmetry_equiv_pos_as_xyz
'x, y, z'
'-x, -y, z'
'y, -x, -z'
'-y, x, -z'
'-x+1/2, y+1/2, -z+1/2'
'x+1/2, -y+1/2, -z+1/2'
'-y+1/2, -x+1/2, z+1/2'
'y+1/2, x+1/2, z+1/2'

loop_
_atom_site_label
_atom_site_type_symbol
_atom_site_fract_x
_atom_site_fract_y
_atom_site_fract_z
_atom_site_U_iso_or_equiv
_atom_site_adp_type
_atom_site_occupancy
_atom_site_symmetry_multiplicity
_atom_site_calc_flag
_atom_site_refinement_flags
O1 O 0.70804(13) -0.10693(12) 0.32270(9) 0.0832(5) Uani 1 1 d .
C1 C 0.68924(14) -0.08075(14) 0.26659(11) 0.0574(5) Uani 1 1 d .
N1 N 0.63750(11) -0.13182(10) 0.22092(9) 0.0526(4) Uani 1 1 d .
O2 O 0.75372(10) -0.15805(12) 0.16007(10) 0.0759(5) Uani 1 1 d .
C2 C 0.67778(13) -0.16436(13) 0.16338(11) 0.0544(5) Uani 1 1 d .
O3 O 0.59205(12) 0.17105(11) -0.05621(8) 0.0756(5) Uani 1 1 d .
C3 C 0.57110(14) 0.16561(13) 0.00275(11) 0.0538(5) Uani 1 1 d .
N2 N 0.62442(11) 0.12208(11) 0.05088(9) 0.0538(4) Uani 1 1 d .
O4 O 0.63713(12) 0.24174(10) 0.11347(9) 0.0726(5) Uani 1 1 d .
C4 C 0.65215(13) 0.16765(13) 0.10845(11) 0.0552(5) Uani 1 1 d .
C11 C 0.69739(13) 0.12106(13) 0.16410(11) 0.0521(5) Uani 1 1 d .
C12 C 0.67603(12) 0.03958(12) 0.18326(11) 0.0493(4) Uani 1 1 d .
H12 H 0.6365 0.0097 0.1578 0.059 Uiso 1 1 calc R
C13 C 0.71379(14) 0.00280(14) 0.24038(11) 0.0537(5) Uani 1 1 d .
C14 C 0.77451(15) 0.04752(15) 0.27653(13) 0.0644(6) Uani 1 1 d .
H14 H 0.8003 0.0231 0.3146 0.077 Uiso 1 1 calc R
C15 C 0.79684(16) 0.12718(16) 0.25685(13) 0.0710(7) Uani 1 1 d .
H15 H 0.8387 0.1557 0.2807 0.085 Uiso 1 1 calc R
C16 C 0.75713(15) 0.16528(14) 0.20144(13) 0.0635(6) Uani 1 1 d .
H16 H 0.7705 0.2202 0.1894 0.076 Uiso 1 1 calc R
C11A C 0.55970(13) -0.15819(12) 0.24951(11) 0.0508(5) Uani 1 1 d .
N12A N 0.52342(13) -0.09950(13) 0.28710(11) 0.0705(6) Uani 1 1 d .
C13A C 0.45192(18) -0.1221(2) 0.31785(14) 0.0842(8) Uani 1 1 d .
H13A H 0.4252 -0.0835 0.3464 0.101 Uiso 1 1 calc R
C14A C 0.41711(18) -0.1974(2) 0.30951(16) 0.0893(9) Uani 1 1 d .
H14A H 0.3669 -0.2119 0.3310 0.107 Uiso 1 1 calc R
C15A C 0.45957(19) -0.2530(2) 0.26709(17) 0.0876(8) Uani 1 1 d .
H15A H 0.4357 -0.3054 0.2588 0.105 Uiso 1 1 calc R
N16A N 0.53401(13) -0.23479(12) 0.23724(12) 0.0690(5) Uani 1 1 d .
C21 C 0.62780(13) -0.20048(12) 0.10617(11) 0.0523(5) Uani 1 1 d .
C22 C 0.54924(13) -0.17009(12) 0.08771(11) 0.0514(5) Uani 1 1 d .
H22 H 0.5233 -0.1293 0.1147 0.062 Uiso 1 1 calc R
C23 C 0.50936(14) -0.20010(13) 0.02938(11) 0.0540(5) Uani 1 1 d .
C24 C 0.54860(16) -0.26200(15) -0.01048(12) 0.0665(6) Uani 1 1 d .
H24 H 0.5225 -0.2821 -0.0501 0.080 Uiso 1 1 calc R
C25 C 0.62557(17) -0.29319(17) 0.00868(15) 0.0761(7) Uani 1 1 d .
H25 H 0.6504 -0.3359 -0.0170 0.091 Uiso 1 1 calc R
C26 C 0.66641(15) -0.26128(16) 0.06608(13) 0.0679(6) Uani 1 1 d .
H26 H 0.7197 -0.2807 0.0777 0.081 Uiso 1 1 calc R
C21A C 0.67174(14) 0.05474(15) 0.02189(11) 0.0590(5) Uani 1 1 d .
N22A N 0.62801(15) -0.00454(13) -0.00731(12) 0.0753(6) Uani 1 1 d .
C23A C 0.6724(3) -0.06626(19) -0.03648(17) 0.0982(11) Uani 1 1 d .
H23A H 0.6446 -0.1094 -0.0593 0.118 Uiso 1 1 calc R
C24A C 0.7580(3) -0.0670(3) -0.0333(2) 0.1226(15) Uani 1 1 d .
H24A H 0.7890 -0.1102 -0.0531 0.147 Uiso 1 1 calc R
C25A C 0.7949(2) -0.0045(4) -0.0012(2) 0.1385(17) Uani 1 1 d .
H25A H 0.8531 -0.0063 0.0028 0.166 Uiso 1 1 calc R
N26A N 0.75455(15) 0.0619(2) 0.02615(14) 0.1017(9) Uani 1 1 d .

loop_
_atom_site_aniso_label
_atom_site_aniso_U_11
_atom_site_aniso_U_22
_atom_site_aniso_U_33
_atom_site_aniso_U_23
_atom_site_aniso_U_13
_atom_site_aniso_U_12
O1 0.1100(14) 0.0747(11) 0.0648(11) 0.0144(9) -0.0274(10) -0.0168(10)
C1 0.0618(12) 0.0583(12) 0.0521(12) -0.0014(10) -0.0046(9) -0.0033(9)
N1 0.0561(9) 0.0462(8) 0.0555(10) -0.0038(7) 0.0005(8) 0.0019(7)
O2 0.0507(9) 0.0903(12) 0.0868(12) -0.0173(9) 0.0011(8) 0.0053(8)
C2 0.0488(11) 0.0512(11) 0.0632(13) -0.0002(9) 0.0041(9) 0.0045(9)
O3 0.0921(12) 0.0825(11) 0.0523(10) 0.0058(8) 0.0088(9) 0.0151(10)
C3 0.0662(12) 0.0486(10) 0.0466(12) 0.0032(9) 0.0008(10) -0.0012(9)
N2 0.0532(9) 0.0570(10) 0.0511(9) -0.0023(7) 0.0028(7) 0.0002(8)
O4 0.0925(12) 0.0488(9) 0.0766(11) 0.0027(7) -0.0142(9) -0.0055(8)
C4 0.0566(12) 0.0521(12) 0.0568(12) 0.0014(9) 0.0003(10) -0.0089(9)
C11 0.0502(11) 0.0498(11) 0.0565(12) -0.0015(9) 0.0017(9) -0.0048(8)
C12 0.0463(10) 0.0516(10) 0.0500(11) -0.0041(9) -0.0034(8) -0.0027(8)
C13 0.0558(11) 0.0562(11) 0.0490(11) -0.0033(9) -0.0029(9) -0.0011(9)
C14 0.0631(13) 0.0671(13) 0.0631(13) -0.0027(11) -0.0148(10) -0.0061(11)
C15 0.0676(14) 0.0692(14) 0.0761(16) -0.0076(12) -0.0201(12) -0.0175(12)
C16 0.0666(13) 0.0518(11) 0.0721(15) -0.0030(10) -0.0041(11) -0.0132(10)
C11A 0.0519(11) 0.0478(10) 0.0528(11) 0.0045(8) -0.0009(8) 0.0055(9)
N12A 0.0781(13) 0.0675(12) 0.0658(12) 0.0037(9) 0.0125(10) 0.0185(10)
C13A 0.0719(16) 0.112(2) 0.0688(16) 0.0182(15) 0.0203(13) 0.0233(17)
C14A 0.0618(15) 0.131(3) 0.0748(18) 0.0238(18) 0.0073(13) -0.0064(17)
C15A 0.0847(18) 0.0904(18) 0.0878(19) 0.0148(16) -0.0045(16) -0.0364(16)
N16A 0.0739(12) 0.0605(11) 0.0726(13) 0.0017(9) 0.0080(10) -0.0089(10)
C21 0.0525(11) 0.0488(11) 0.0556(12) -0.0045(9) 0.0059(9) 0.0059(9)
C22 0.0591(12) 0.0431(10) 0.0521(11) -0.0044(8) 0.0064(9) 0.0049(9)
C23 0.0617(12) 0.0491(10) 0.0514(11) -0.0056(9) 0.0031(9) 0.0002(9)
C24 0.0762(15) 0.0654(13) 0.0579(13) -0.0189(11) 0.0018(11) 0.0094(12)
C25 0.0785(16) 0.0747(16) 0.0751(16) -0.0285(13) 0.0074(13) 0.0202(13)
C26 0.0615(13) 0.0704(14) 0.0717(15) -0.0122(12) 0.0042(11) 0.0167(12)
C21A 0.0589(12) 0.0684(13) 0.0498(11) -0.0019(10) 0.0041(9) 0.0074(11)
N22A 0.0924(15) 0.0544(10) 0.0791(14) -0.0047(10) 0.0188(12) 0.0001(10)
C23A 0.147(3) 0.0670(16) 0.081(2) -0.0001(14) 0.030(2) 0.0148(18)
C24A 0.140(4) 0.127(3) 0.101(3) -0.010(2) 0.021(2) 0.070(3)
C25A 0.084(2) 0.206(5) 0.126(3) -0.051(4) 0.002(2) 0.059(3)
N26A 0.0630(13) 0.149(2) 0.0930(17) -0.0357(17) 0.0048(12) 0.0155(15)

loop_
_atom_type_symbol
_atom_type_description
_atom_type_scat_dispersion_real
_atom_type_scat_dispersion_imag
_atom_type_scat_source
C C 0.0181 0.0091 'International Tables Vol C Tables 4.2.6.8 and 6.1.1.4'
H H 0.0000 0.0000 'International Tables Vol C Tables 4.2.6.8 and 6.1.1.4'
N N 0.0311 0.0180 'International Tables Vol C Tables 4.2.6.8 and 6.1.1.4'
O O 0.0492 0.0322 'International Tables Vol C Tables 4.2.6.8 and 6.1.1.4'

loop_
_geom_angle_atom_site_label_1
_geom_angle_atom_site_label_2
_geom_angle_atom_site_label_3
_geom_angle
_geom_angle_site_symmetry_3
O1 C1 N1 119.8(2) .
O1 C1 C13 123.9(2) .
N1 C1 C13 116.28(18) .
C2 N1 C11A 127.35(17) .
C2 N1 C1 115.85(17) .
C11A N1 C1 114.85(17) .
O2 C2 N1 118.1(2) .
O2 C2 C21 121.8(2) .
N1 C2 C21 119.95(17) .
O3 C3 N2 119.4(2) .
O3 C3 C23 123.1(2) 2_655
N2 C3 C23 117.43(18) 2_655
C4 N2 C21A 122.45(18) .
C4 N2 C3 116.92(17) .
C21A N2 C3 114.69(17) .
O4 C4 N2 120.5(2) .
O4 C4 C11 121.5(2) .
N2 C4 C11 118.03(18) .
C16 C11 C12 120.1(2) .
C16 C11 C4 117.10(19) .
C12 C11 C4 122.53(19) .
C13 C12 C11 120.00(19) .
C13 C12 H12 120.0 .
C11 C12 H12 120.0 .
C12 C13 C14 119.1(2) .
C12 C13 C1 122.65(19) .
C14 C13 C1 118.1(2) .
C15 C14 C13 120.9(2) .
C15 C14 H14 119.6 .
C13 C14 H14 119.6 .
C14 C15 C16 120.1(2) .
C14 C15 H15 119.9 .
C16 C15 H15 119.9 .
C15 C16 C11 119.7(2) .
C15 C16 H16 120.2 .
C11 C16 H16 120.2 .
N16A C11A N12A 128.6(2) .
N16A C11A N1 118.49(19) .
N12A C11A N1 112.86(18) .
C11A N12A C13A 115.4(2) .
C14A C13A N12A 123.0(3) .
C14A C13A H13A 118.5 .
N12A C13A H13A 118.5 .
C13A C14A C15A 116.4(3) .
C13A C14A H14A 121.8 .
C15A C14A H14A 121.8 .
N16A C15A C14A 123.1(3) .
N16A C15A H15A 118.5 .
C14A C15A H15A 118.5 .
C11A N16A C15A 113.4(2) .
C26 C21 C22 119.9(2) .
C26 C21 C2 116.96(19) .
C22 C21 C2 122.81(18) .
C23 C22 C21 120.29(18) .
C23 C22 H22 119.9 .
C21 C22 H22 119.9 .
C22 C23 C24 119.4(2) .
C22 C23 C3 123.54(19) 2_655
C24 C23 C3 116.9(2) 2_655
C25 C24 C23 120.2(2) .
C25 C24 H24 119.9 .
C23 C24 H24 119.9 .
C24 C25 C26 120.2(2) .
C24 C25 H25 119.9 .
C26 C25 H25 119.9 .
C21 C26 C25 119.9(2) .
C21 C26 H26 120.0 .
C25 C26 H26 120.0 .
N22A C21A N26A 128.4(2) .
N22A C21A N2 115.7(2) .
N26A C21A N2 115.9(2) .
C21A N22A C23A 115.7(3) .
N22A C23A C24A 121.0(4) .
N22A C23A H23A 119.5 .
C24A C23A H23A 119.5 .
C25A C24A C23A 117.5(3) .
C25A C24A H24A 121.2 .
C23A C24A H24A 121.2 .
C24A C25A N26A 124.7(4) .
C24A C25A H25A 117.7 .
N26A C25A H25A 117.7 .
C21A N26A C25A 112.5(3) .

loop_
_geom_bond_atom_site_label_1
_geom_bond_atom_site_label_2
_geom_bond_distance
_geom_bond_site_symmetry_2
O1 C1 1.203(3) .
C1 N1 1.457(3) .
C1 C13 1.476(3) .
N1 C2 1.387(3) .
N1 C11A 1.420(3) .
O2 C2 1.214(3) .
C2 C21 1.481(3) .
O3 C3 1.194(3) .
C3 N2 1.439(3) .
C3 C23 1.486(3) 2_655
N2 C4 1.402(3) .
N2 C21A 1.425(3) .
O4 C4 1.207(3) .
C4 C11 1.494(3) .
C11 C16 1.387(3) .
C11 C12 1.391(3) .
C12 C13 1.389(3) .
C12 H12 0.9300 .
C13 C14 1.390(3) .
C14 C15 1.371(3) .
C14 H14 0.9300 .
C15 C16 1.386(3) .
C15 H15 0.9300 .
C16 H16 0.9300 .
C11A N16A 1.307(3) .
C11A N12A 1.318(3) .
N12A C13A 1.334(3) .
C13A C14A 1.329(5) .
C13A H13A 0.9300 .
C14A C15A 1.385(5) .
C14A H14A 0.9300 .
C15A N16A 1.350(3) .
C15A H15A 0.9300 .
C21 C26 1.385(3) .
C21 C22 1.387(3) .
C22 C23 1.382(3) .
C22 H22 0.9300 .
C23 C24 1.399(3) .
C23 C3 1.486(3) 2_655
C24 C25 1.373(4) .
C24 H24 0.9300 .
C25 C26 1.385(4) .
C25 H25 0.9300 .
C26 H26 0.9300 .
C21A N22A 1.302(3) .
C21A N26A 1.325(3) .
N22A C23A 1.336(4) .
C23A C24A 1.363(6) .
C23A H23A 0.9300 .
C24A C25A 1.311(6) .
C24A H24A 0.9300 .
C25A N26A 1.346(5) .
C25A H25A 0.9300 .

loop_
_geom_hbond_atom_site_label_D
_geom_hbond_atom_site_label_H
_geom_hbond_atom_site_label_A
_geom_hbond_distance_DH
_geom_hbond_distance_HA
_geom_hbond_distance_DA
_geom_hbond_angle_DHA
_geom_hbond_site_symmetry_A
_geom_hbond_publ_flag
C12 H12 N1 0.93 2.56 2.889(3) 101 1_555 yes
C13A H13A O3 0.93 2.44 3.166(3) 135 7_555 yes
C25 H25 O4 0.93 2.57 3.361(3) 143 4_645 yes

loop_
_geom_torsion_atom_site_label_1
_geom_torsion_atom_site_label_2
_geom_torsion_atom_site_label_3
_geom_torsion_atom_site_label_4
_geom_torsion
_geom_torsion_site_symmetry_1
_geom_torsion_site_symmetry_4
O1 C1 N1 C2 -110.0(2) . .
C13 C1 N1 C2 71.5(2) . .
O1 C1 N1 C11A 55.4(3) . .
C13 C1 N1 C11A -123.19(19) . .
C11A N1 C2 O2 -153.4(2) . .
C1 N1 C2 O2 9.8(3) . .
C11A N1 C2 C21 30.5(3) . .
C1 N1 C2 C21 -166.30(19) . .
O3 C3 N2 C4 122.3(2) . .
C23 C3 N2 C4 -59.2(2) 2_655 .
O3 C3 N2 C21A -31.4(3) . .
C23 C3 N2 C21A 147.18(19) 2_655 .
C21A N2 C4 O4 145.4(2) . .
C3 N2 C4 O4 -6.0(3) . .
C21A N2 C4 C11 -37.0(3) . .
C3 N2 C4 C11 171.59(18) . .
O4 C4 C11 C16 -32.6(3) . .
N2 C4 C11 C16 149.9(2) . .
O4 C4 C11 C12 141.1(2) . .
N2 C4 C11 C12 -36.4(3) . .
C16 C11 C12 C13 0.8(3) . .
C4 C11 C12 C13 -172.74(19) . .
C11 C12 C13 C14 -1.8(3) . .
C11 C12 C13 C1 175.1(2) . .
O1 C1 C13 C12 -164.6(2) . .
N1 C1 C13 C12 13.9(3) . .
O1 C1 C13 C14 12.4(4) . .
N1 C1 C13 C14 -169.1(2) . .
C12 C13 C14 C15 0.5(4) . .
C1 C13 C14 C15 -176.6(2) . .
C13 C14 C15 C16 1.9(4) . .
C14 C15 C16 C11 -2.9(4) . .
C12 C11 C16 C15 1.5(3) . .
C4 C11 C16 C15 175.4(2) . .
C2 N1 C11A N16A 23.8(3) . .
C1 N1 C11A N16A -139.5(2) . .
C2 N1 C11A N12A -157.4(2) . .
C1 N1 C11A N12A 39.3(2) . .
N16A C11A N12A C13A 1.6(4) . .
N1 C11A N12A C13A -177.1(2) . .
C11A N12A C13A C14A -2.5(4) . .
N12A C13A C14A C15A 0.6(4) . .
C13A C14A C15A N16A 2.5(5) . .
N12A C11A N16A C15A 1.2(4) . .
N1 C11A N16A C15A 179.8(2) . .
C14A C15A N16A C11A -3.3(4) . .
O2 C2 C21 C26 30.6(3) . .
N1 C2 C21 C26 -153.5(2) . .
O2 C2 C21 C22 -142.8(2) . .
N1 C2 C21 C22 33.2(3) . .
C26 C21 C22 C23 -0.1(3) . .
C2 C21 C22 C23 173.02(19) . .
C21 C22 C23 C24 0.6(3) . .
C21 C22 C23 C3 -174.4(2) . 2_655
C22 C23 C24 C25 0.7(4) . .
C3 C23 C24 C25 176.1(2) 2_655 .
C23 C24 C25 C26 -2.5(4) . .
C22 C21 C26 C25 -1.7(4) . .
C2 C21 C26 C25 -175.2(2) . .
C24 C25 C26 C21 3.0(4) . .
C4 N2 C21A N22A 149.7(2) . .
C3 N2 C21A N22A -58.3(3) . .
C4 N2 C21A N26A -32.4(3) . .
C3 N2 C21A N26A 119.6(2) . .
N26A C21A N22A C23A 0.3(4) . .
N2 C21A N22A C23A 177.9(2) . .
C21A N22A C23A C24A 1.9(5) . .
N22A C23A C24A C25A -0.7(6) . .
C23A C24A C25A N26A -2.9(8) . .
N22A C21A N26A C25A -3.4(5) . .
N2 C21A N26A C25A 179.0(3) . .
C24A C25A N26A C21A 4.7(7) . .
